data_2221645
loop_
_publ_author_name
'Luo, Jun'
'Yang, Feng'
'Qiu, Li-Juan'
'Wang, Xin-Xia'
'Liu, Bao-Shu'

_publ_section_title
;
 Bis(2,2'-bipyridine
 <i>N</i>,<i>N</i>'-dioxide)bis(tricyanomethanido)manganese(II)
;
_journal_coeditor_code DN2445
_journal_issue 5
_journal_name_full 'Acta Crystallographica Section E'
_journal_page_first m547
_journal_page_last m548
_journal_paper_doi 10.1107/S1600536809013828
_journal_volume 65
_journal_year 2009
_chemical_formula_iupac '[Mn (C4 N3)2 (C10 H8 N2 O2)2]'
_chemical_formula_moiety 'C28 H16 Mn N10 O4'
_chemical_formula_sum 'C28 H16 Mn N10 O4'
_chemical_formula_weight 611.45
_chemical_name_systematic
;
Bis(2,2'-bipyridine
<i>N</i>,<i>N</i>'-dioxide)bis(tricyanomethanido)manganese(II)
;
_space_group_IT_number 14
_symmetry_cell_setting monoclinic
_symmetry_space_group_name_Hall '-P 2ybc'
_symmetry_space_group_name_H-M 'P 1 21/c 1'
_atom_sites_solution_hydrogens geom
_atom_sites_solution_primary direct
_atom_sites_solution_secondary difmap
_cell_angle_alpha 90.00
_cell_angle_beta 94.375(4)
_cell_angle_gamma 90.00
_cell_formula_units_Z 2
_cell_length_a 11.514(4)
_cell_length_b 16.101(5)
_cell_length_c 7.143(2)
_cell_measurement_reflns_used 954
_cell_measurement_temperature 293(2)
_cell_measurement_theta_max 24.804
_cell_measurement_theta_min 3.090
_cell_volume 1320.4(7)
_computing_cell_refinement 'SAINT (Bruker, 2000)'
_computing_data_collection 'SMART (Bruker, 2000)'
_computing_data_reduction 'SAINT (Bruker, 2000)'
_computing_molecular_graphics 'PLATON (Spek, 2009)'
_computing_publication_material 'SHELXTL (Sheldrick, 2008)'
_computing_structure_refinement 'SHELXL97 (Sheldrick, 2008)'
_computing_structure_solution 'SHELXS97 (Sheldrick, 2008)'
_diffrn_ambient_temperature 293(2)
_diffrn_measured_fraction_theta_full 0.979
_diffrn_measured_fraction_theta_max 0.979
_diffrn_measurement_device_type 'Bruker SMART CCD area-detector'
_diffrn_measurement_method '\f and \w'
_diffrn_radiation_monochromator graphite
_diffrn_radiation_source 'fine-focus sealed tube'
_diffrn_radiation_type MoK\a
_diffrn_radiation_wavelength 0.71073
_diffrn_reflns_av_R_equivalents 0.0340
_diffrn_reflns_av_sigmaI/netI 0.0562
_diffrn_reflns_limit_h_max 14
_diffrn_reflns_limit_h_min -14
_diffrn_reflns_limit_k_max 20
_diffrn_reflns_limit_k_min -20
_diffrn_reflns_limit_l_max 8
_diffrn_reflns_limit_l_min -5
_diffrn_reflns_number 6266
_diffrn_reflns_theta_full 27.01
_diffrn_reflns_theta_max 27.01
_diffrn_reflns_theta_min 1.77
_diffrn_standards_decay_% 3.19
_exptl_absorpt_coefficient_mu 0.557
_exptl_absorpt_correction_T_max 0.937
_exptl_absorpt_correction_T_min 0.893
_exptl_absorpt_correction_type multi-scan
_exptl_absorpt_process_details '(SADABS; Sheldrick, 1996)'
_exptl_crystal_colour yellow
_exptl_crystal_density_diffrn 1.538
_exptl_crystal_density_method 'not measured'
_exptl_crystal_description block
_exptl_crystal_F_000 622
_exptl_crystal_size_max 0.20
_exptl_crystal_size_mid 0.16
_exptl_crystal_size_min 0.10
_refine_diff_density_max 0.282
_refine_diff_density_min -0.345
_refine_ls_extinction_method none
_refine_ls_goodness_of_fit_ref 0.904
_refine_ls_hydrogen_treatment constr
_refine_ls_matrix_type full
_refine_ls_number_parameters 196
_refine_ls_number_reflns 2834
_refine_ls_number_restraints 0
_refine_ls_restrained_S_all 0.904
_refine_ls_R_factor_all 0.0545
_refine_ls_R_factor_gt 0.0341
_refine_ls_shift/su_max 0.000
_refine_ls_shift/su_mean 0.000
_refine_ls_structure_factor_coef Fsqd
_refine_ls_weighting_details 'calc w = 1/[\s^2^(Fo^2^)+(0.0269P)^2^] where P=(Fo^2^+2Fc^2^)/3'
_refine_ls_weighting_scheme calc
_refine_ls_wR_factor_gt 0.0668
_refine_ls_wR_factor_ref 0.0706
_reflns_number_gt 1969
_reflns_number_total 2834
_reflns_threshold_expression I>2\s(I)
_cod_data_source_file dn2445.cif
_cod_data_source_block I
_cod_original_sg_symbol_H-M 'P 21/c'
_cod_database_code 2221645
_cod_database_fobs_code 2221645

loop_
_symmetry_equiv_pos_as_xyz
'x, y, z'
'-x, y+1/2, -z+1/2'
'-x, -y, -z'
'x, -y-1/2, z-1/2'

loop_
_atom_site_type_symbol
_atom_site_label
_atom_site_fract_x
_atom_site_fract_y
_atom_site_fract_z
_atom_site_U_iso_or_equiv
_atom_site_adp_type
_atom_site_calc_flag
_atom_site_refinement_flags
_atom_site_occupancy
_atom_site_disorder_assembly
_atom_site_disorder_group
Mn Mn1 0.5000 0.5000 0.5000 0.02993(12) Uani d S 1 . .
N N1 0.64563(12) 0.36945(9) 0.7192(2) 0.0332(4) Uani d . 1 . .
N N2 0.41397(12) 0.43113(9) 0.8531(2) 0.0295(3) Uani d . 1 . .
N N3 0.67180(13) 0.55973(10) 0.5796(2) 0.0455(4) Uani d . 1 . .
N N4 1.03850(17) 0.50470(13) 0.7829(3) 0.0790(7) Uani d . 1 . .
N N5 0.96600(16) 0.72092(13) 0.4362(3) 0.0662(6) Uani d . 1 . .
O O1 0.57417(10) 0.37808(7) 0.56602(18) 0.0372(3) Uani d . 1 . .
O O2 0.46743(10) 0.49721(7) 0.78936(16) 0.0324(3) Uani d . 1 . .
C C1 0.76219(16) 0.36510(12) 0.7024(3) 0.0438(5) Uani d . 1 . .
H H1 0.7909 0.3727 0.5854 0.053 Uiso calc R 1 . .
C C2 0.83767(17) 0.34971(12) 0.8549(4) 0.0508(6) Uani d . 1 . .
H H2 0.9172 0.3464 0.8412 0.061 Uiso calc R 1 . .
C C3 0.79652(17) 0.33917(12) 1.0283(3) 0.0476(5) Uani d . 1 . .
H H3 0.8473 0.3280 1.1327 0.057 Uiso calc R 1 . .
C C4 0.67888(16) 0.34541(11) 1.0448(3) 0.0413(5) Uani d . 1 . .
H H4 0.6499 0.3388 1.1619 0.050 Uiso calc R 1 . .
C C5 0.60310(15) 0.36128(10) 0.8902(3) 0.0326(4) Uani d . 1 . .
C C6 0.47602(15) 0.36233(11) 0.9049(3) 0.0306(4) Uani d . 1 . .
C C7 0.42058(17) 0.29644(12) 0.9818(3) 0.0407(5) Uani d . 1 . .
H H7 0.4629 0.2493 1.0191 0.049 Uiso calc R 1 . .
C C8 0.30314(17) 0.29968(13) 1.0040(3) 0.0456(5) Uani d . 1 . .
H H8 0.2659 0.2555 1.0580 0.055 Uiso calc R 1 . .
C C9 0.24191(16) 0.36896(12) 0.9453(3) 0.0416(5) Uani d . 1 . .
H H9 0.1621 0.3716 0.9566 0.050 Uiso calc R 1 . .
C C10 0.29796(15) 0.43425(12) 0.8701(3) 0.0356(5) Uani d . 1 . .
H H10 0.2560 0.4812 0.8304 0.043 Uiso calc R 1 . .
C C11 0.88681(16) 0.59756(12) 0.6110(3) 0.0400(5) Uani d . 1 . .
C C12 0.76883(17) 0.57701(12) 0.5935(3) 0.0375(5) Uani d . 1 . .
C C13 0.96832(18) 0.54529(14) 0.7082(3) 0.0510(6) Uani d . 1 . .
C C14 0.92869(16) 0.66597(14) 0.5135(3) 0.0457(6) Uani d . 1 . .

loop_
_atom_site_aniso_label
_atom_site_aniso_U_11
_atom_site_aniso_U_22
_atom_site_aniso_U_33
_atom_site_aniso_U_12
_atom_site_aniso_U_13
_atom_site_aniso_U_23
Mn1 0.0255(2) 0.0319(2) 0.0322(2) -0.00346(17) 0.00101(17) 0.00237(19)
N1 0.0290(8) 0.0270(8) 0.0434(10) 0.0017(7) 0.0015(8) -0.0001(7)
N2 0.0299(8) 0.0302(9) 0.0283(8) -0.0011(7) 0.0022(7) 0.0002(7)
N3 0.0343(9) 0.0523(11) 0.0488(11) -0.0114(8) -0.0041(8) 0.0086(9)
N4 0.0531(12) 0.0831(16) 0.0977(18) 0.0124(12) -0.0146(12) 0.0026(14)
N5 0.0501(12) 0.0682(14) 0.0823(16) -0.0136(10) 0.0188(11) 0.0018(12)
O1 0.0382(7) 0.0355(7) 0.0373(8) 0.0019(6) -0.0017(6) -0.0017(6)
O2 0.0357(7) 0.0273(7) 0.0346(7) -0.0034(6) 0.0051(6) 0.0036(6)
C1 0.0307(11) 0.0434(12) 0.0586(14) 0.0050(9) 0.0128(11) 0.0003(11)
C2 0.0276(10) 0.0438(13) 0.0807(18) 0.0037(9) 0.0020(12) 0.0016(12)
C3 0.0373(12) 0.0405(12) 0.0627(15) 0.0046(9) -0.0111(11) 0.0025(11)
C4 0.0406(12) 0.0356(11) 0.0469(13) 0.0032(9) -0.0019(10) 0.0042(10)
C5 0.0317(10) 0.0250(10) 0.0410(12) 0.0016(8) 0.0020(9) 0.0013(9)
C6 0.0296(9) 0.0294(10) 0.0324(11) 0.0008(8) 0.0002(8) 0.0029(8)
C7 0.0409(11) 0.0327(11) 0.0481(13) -0.0008(9) 0.0019(10) 0.0098(10)
C8 0.0415(12) 0.0456(13) 0.0502(13) -0.0103(10) 0.0081(11) 0.0087(11)
C9 0.0291(10) 0.0533(13) 0.0430(12) -0.0048(10) 0.0074(9) -0.0001(11)
C10 0.0288(10) 0.0435(12) 0.0346(11) 0.0061(9) 0.0018(9) -0.0014(9)
C11 0.0265(10) 0.0460(12) 0.0473(13) -0.0047(9) 0.0019(9) -0.0035(10)
C12 0.0376(11) 0.0382(12) 0.0360(12) -0.0024(9) -0.0011(9) -0.0021(9)
C13 0.0349(12) 0.0564(14) 0.0612(16) -0.0020(11) 0.0008(11) -0.0109(12)
C14 0.0249(10) 0.0566(15) 0.0558(15) -0.0023(10) 0.0056(10) -0.0099(12)

loop_
_atom_type_symbol
_atom_type_description
_atom_type_scat_dispersion_real
_atom_type_scat_dispersion_imag
_atom_type_scat_source
C C 0.0033 0.0016 'International Tables Vol C Tables 4.2.6.8 and 6.1.1.4'
H H 0.0000 0.0000 'International Tables Vol C Tables 4.2.6.8 and 6.1.1.4'
N N 0.0061 0.0033 'International Tables Vol C Tables 4.2.6.8 and 6.1.1.4'
Mn Mn 0.3368 0.7283 'International Tables Vol C Tables 4.2.6.8 and 6.1.1.4'
O O 0.0106 0.0060 'International Tables Vol C Tables 4.2.6.8 and 6.1.1.4'

loop_
_geom_angle_atom_site_label_1
_geom_angle_atom_site_label_2
_geom_angle_atom_site_label_3
_geom_angle_site_symmetry_1
_geom_angle_site_symmetry_3
_geom_angle
_geom_angle_publ_flag
O2 Mn1 O2 . 3_666 180.0 ?
O2 Mn1 O1 . 3_666 97.70(4) ?
O2 Mn1 O1 3_666 3_666 82.30(4) ?
O2 Mn1 O1 . . 82.30(4) ?
O2 Mn1 O1 3_666 . 97.70(4) ?
O1 Mn1 O1 3_666 . 180.0 ?
O2 Mn1 N3 . 3_666 91.14(5) ?
O2 Mn1 N3 3_666 3_666 88.86(5) ?
O1 Mn1 N3 3_666 3_666 90.45(6) ?
O1 Mn1 N3 . 3_666 89.55(6) ?
O2 Mn1 N3 . . 88.86(5) ?
O2 Mn1 N3 3_666 . 91.14(5) ?
O1 Mn1 N3 3_666 . 89.55(6) ?
O1 Mn1 N3 . . 90.45(6) ?
N3 Mn1 N3 3_666 . 180.00(8) ?
O1 N1 C5 . . 120.64(14) ?
O1 N1 C1 . . 119.20(17) ?
C5 N1 C1 . . 120.09(17) ?
O2 N2 C10 . . 119.25(14) ?
O2 N2 C6 . . 120.05(14) ?
C10 N2 C6 . . 120.68(15) ?
C12 N3 Mn1 . . 164.42(17) ?
N1 O1 Mn1 . . 118.80(10) ?
N2 O2 Mn1 . . 118.06(10) ?
N1 C1 C2 . . 120.8(2) ?
N1 C1 H1 . . 119.6 ?
C2 C1 H1 . . 119.6 ?
C1 C2 C3 . . 120.09(19) ?
C1 C2 H2 . . 120.0 ?
C3 C2 H2 . . 120.0 ?
C2 C3 C4 . . 118.7(2) ?
C2 C3 H3 . . 120.6 ?
C4 C3 H3 . . 120.6 ?
C3 C4 C5 . . 120.9(2) ?
C3 C4 H4 . . 119.6 ?
C5 C4 H4 . . 119.6 ?
N1 C5 C4 . . 119.32(16) ?
N1 C5 C6 . . 119.42(17) ?
C4 C5 C6 . . 121.05(18) ?
N2 C6 C7 . . 119.30(16) ?
N2 C6 C5 . . 119.70(15) ?
C7 C6 C5 . . 120.87(17) ?
C6 C7 C8 . . 120.52(18) ?
C6 C7 H7 . . 119.7 ?
C8 C7 H7 . . 119.7 ?
C9 C8 C7 . . 118.95(18) ?
C9 C8 H8 . . 120.5 ?
C7 C8 H8 . . 120.5 ?
C10 C9 C8 . . 120.03(18) ?
C10 C9 H9 . . 120.0 ?
C8 C9 H9 . . 120.0 ?
N2 C10 C9 . . 120.47(18) ?
N2 C10 H10 . . 119.8 ?
C9 C10 H10 . . 119.8 ?
C12 C11 C13 . . 120.78(19) ?
C12 C11 C14 . . 120.63(18) ?
C13 C11 C14 . . 118.19(17) ?
N3 C12 C11 . . 179.7(2) ?
N4 C13 C11 . . 176.8(2) ?
N5 C14 C11 . . 178.0(2) ?

loop_
_geom_bond_atom_site_label_1
_geom_bond_atom_site_label_2
_geom_bond_site_symmetry_2
_geom_bond_distance
_geom_bond_publ_flag
Mn1 O2 . 2.1291(13) ?
Mn1 O2 3_666 2.1291(13) ?
Mn1 O1 3_666 2.1780(13) ?
Mn1 O1 . 2.1780(13) ?
Mn1 N3 3_666 2.2337(17) ?
Mn1 N3 . 2.2337(17) ?
N1 O1 . 1.3252(19) ?
N1 C5 . 1.356(2) ?
N1 C1 . 1.358(2) ?
N2 O2 . 1.3269(16) ?
N2 C10 . 1.351(2) ?
N2 C6 . 1.354(2) ?
N3 C12 . 1.148(2) ?
N4 C13 . 1.140(3) ?
N5 C14 . 1.144(2) ?
C1 C2 . 1.363(3) ?
C1 H1 . 0.9300 ?
C2 C3 . 1.370(3) ?
C2 H2 . 0.9300 ?
C3 C4 . 1.372(3) ?
C3 H3 . 0.9300 ?
C4 C5 . 1.378(3) ?
C4 H4 . 0.9300 ?
C5 C6 . 1.475(2) ?
C6 C7 . 1.374(2) ?
C7 C8 . 1.374(3) ?
C7 H7 . 0.9300 ?
C8 C9 . 1.368(3) ?
C8 H8 . 0.9300 ?
C9 C10 . 1.365(2) ?
C9 H9 . 0.9300 ?
C10 H10 . 0.9300 ?
C11 C12 . 1.394(2) ?
C11 C13 . 1.404(3) ?
C11 C14 . 1.408(3) ?

loop_
_geom_hbond_atom_site_label_D
_geom_hbond_atom_site_label_H
_geom_hbond_atom_site_label_A
_geom_hbond_site_symmetry_A
_geom_hbond_distance_DH
_geom_hbond_distance_HA
_geom_hbond_distance_DA
_geom_hbond_angle_DHA
C7 H7 O1 4_566 0.93 2.43 3.350(2) 171.3
C10 H10 N4 1_455 0.93 2.53 3.212(3) 130.4
